data_7226462
loop_
_publ_author_name
'Li, Ling'
'Li, Chang-Xia'
'Ren, Yan-Li'
'Song, Ming'
'Ma, Yue'
'Huang, Ru-Dan'

_publ_section_title
;
 Novel luminescent metal--organic frameworks based on rigid carboxylate
 ligands for highly selective sensing of Fe3+ions
;
_journal_issue 40
_journal_name_full CrystEngComm
_journal_page_first 7787
_journal_paper_doi 10.1039/C6CE01514J
_journal_volume 18
_journal_year 2016
_chemical_formula_sum 'C29 H23 Cd2 N2 O12'
_chemical_formula_weight 816.29
_chemical_name_systematic
; 
 ? 
;
_space_group_IT_number 56
_symmetry_cell_setting orthorhombic
_symmetry_space_group_name_Hall '-P 2ab 2ac'
_symmetry_space_group_name_H-M 'P c c n'
_atom_sites_solution_hydrogens geom
_atom_sites_solution_primary direct
_atom_sites_solution_secondary difmap
_audit_creation_method SHELXL-97
_audit_update_record
;
2016-05-26 deposited with the CCDC.
2016-09-05 downloaded from the CCDC.
;
_cell_angle_alpha 90.00
_cell_angle_beta 90.00
_cell_angle_gamma 90.00
_cell_formula_units_Z 8
_cell_length_a 29.218(3)
_cell_length_b 11.1912(11)
_cell_length_c 22.9833(17)
_cell_measurement_reflns_used 2437
_cell_measurement_temperature 293(2)
_cell_measurement_theta_max 26.7290
_cell_measurement_theta_min 3.2910
_cell_volume 7515.2(12)
_computing_cell_refinement 'Bruker FRAMBO'
_computing_data_collection 'Bruker FRAMBO'
_computing_data_reduction 'Bruker SAINT'
_computing_molecular_graphics 'Bruker SHELXTL'
_computing_publication_material 'Bruker SHELXTL'
_computing_structure_refinement 'SHELXL-97 (Sheldrick, 1997)'
_computing_structure_solution 'SHELXS-97 (Sheldrick, 1990)'
_diffrn_ambient_temperature 293(2)
_diffrn_measured_fraction_theta_full 0.998
_diffrn_measured_fraction_theta_max 0.998
_diffrn_measurement_device_type 'CCD area detector'
_diffrn_measurement_method 'phi and omega scans'
_diffrn_radiation_monochromator graphite
_diffrn_radiation_source 'fine-focus sealed tube'
_diffrn_radiation_type MoK\a
_diffrn_radiation_wavelength 0.71073
_diffrn_reflns_av_R_equivalents 0.0819
_diffrn_reflns_av_sigmaI/netI 0.0996
_diffrn_reflns_limit_h_max 30
_diffrn_reflns_limit_h_min -34
_diffrn_reflns_limit_k_max 13
_diffrn_reflns_limit_k_min -13
_diffrn_reflns_limit_l_max 27
_diffrn_reflns_limit_l_min -20
_diffrn_reflns_number 20586
_diffrn_reflns_theta_full 25.02
_diffrn_reflns_theta_max 25.02
_diffrn_reflns_theta_min 2.74
_exptl_absorpt_coefficient_mu 1.186
_exptl_absorpt_correction_T_max 0.8611
_exptl_absorpt_correction_T_min 0.7640
_exptl_absorpt_correction_type multi-scan
_exptl_absorpt_process_details sadabs
_exptl_crystal_density_diffrn 1.443
_exptl_crystal_density_method 'not measured'
_exptl_crystal_F_000 3224
_exptl_crystal_size_max 0.24
_exptl_crystal_size_mid 0.21
_exptl_crystal_size_min 0.13
_platon_squeeze_details
;
;
_refine_diff_density_max 1.052
_refine_diff_density_min -1.269
_refine_diff_density_rms 0.161
_refine_ls_extinction_method none
_refine_ls_goodness_of_fit_ref 1.023
_refine_ls_hydrogen_treatment mixed
_refine_ls_matrix_type full
_refine_ls_number_parameters 449
_refine_ls_number_reflns 6634
_refine_ls_number_restraints 0
_refine_ls_restrained_S_all 1.023
_refine_ls_R_factor_all 0.1060
_refine_ls_R_factor_gt 0.0662
_refine_ls_shift/su_max 0.001
_refine_ls_shift/su_mean 0.000
_refine_ls_structure_factor_coef Fsqd
_refine_ls_weighting_details 'calc w=1/[\s^2^(Fo^2^)+(0.1081P)^2^+0.0000P] where P=(Fo^2^+2Fc^2^)/3'
_refine_ls_weighting_scheme calc
_refine_ls_wR_factor_gt 0.1895
_refine_ls_wR_factor_ref 0.2155
_reflns_number_gt 4041
_reflns_number_total 6634
_reflns_threshold_expression >2sigma(I)
_cod_data_source_file c6ce01514j16.cif
_cod_data_source_block 140913e
_cod_depositor_comments
;
The following automatic conversions were performed:

'_symmetry_cell_setting' value 'Orthorhombic' changed to
'orthorhombic' according to
/usr/data/users/saulius/crontab/automatic-downloads/rss-feeds/RSC/lib/dictionaries/cif_core.dic
dictionary named 'cif_core.dic' version 2.4.2 from 2011-04-26.

Automatic conversion script
Id: cif_fix_values 4268 2015-11-12 08:31:59Z antanas 

 Adding full bibliography for 7226461--7226464.cif.
;
_cod_original_sg_symbol_H-M Pccn
_cod_database_code 7226462

loop_
_symmetry_equiv_pos_as_xyz
'x, y, z'
'-x+1/2, -y+1/2, z'
'-x, y+1/2, -z+1/2'
'x+1/2, -y, -z+1/2'
'-x, -y, -z'
'x-1/2, y-1/2, -z'
'x, -y-1/2, z-1/2'
'-x-1/2, y, z-1/2'

loop_
_atom_site_label
_atom_site_type_symbol
_atom_site_fract_x
_atom_site_fract_y
_atom_site_fract_z
_atom_site_U_iso_or_equiv
_atom_site_adp_type
_atom_site_occupancy
_atom_site_symmetry_multiplicity
_atom_site_calc_flag
_atom_site_refinement_flags
_atom_site_disorder_assembly
_atom_site_disorder_group
Cd1 Cd 0.11480(2) 0.54311(7) 0.19135(3) 0.0321(2) Uani 1 1 d . . .
Cd2 Cd 0.06184(2) 0.75361(7) 0.09348(3) 0.0357(3) Uani 1 1 d . A .
N1 N 0.1537(7) 0.1792(19) 0.1428(8) 0.142(6) Uani 1 1 d . . .
N2 N 0.010(4) 1.080(12) 0.114(3) 0.12(2) Uani 0.55(4) 1 d P A 1
N2' N 0.004(5) 1.097(14) 0.088(4) 0.12(3) Uani 0.45(4) 1 d P A 2
O1 O 0.1089(2) 0.5789(7) 0.0921(3) 0.0386(16) Uani 1 1 d . . .
O2 O 0.1790(2) 0.5480(6) 0.1199(3) 0.0437(18) Uani 1 1 d . . .
O3 O 0.1755(2) 0.5355(7) 0.2624(3) 0.0422(18) Uani 1 1 d . . .
O4 O 0.1047(2) 0.5362(7) 0.2917(3) 0.0455(19) Uani 1 1 d . . .
O5 O 0.1270(2) 0.8439(7) 0.0588(3) 0.0442(18) Uani 1 1 d . . .
O6 O 0.0748(2) 0.8035(7) -0.0049(3) 0.0449(18) Uani 1 1 d . . .
O7 O 0.0373(2) 0.5532(8) 0.1874(3) 0.056(2) Uani 1 1 d . . .
O8 O 0.0081(2) 0.6236(7) 0.1039(3) 0.052(2) Uani 1 1 d . . .
O9 O 0.1226(2) 0.7463(6) 0.2098(3) 0.0405(17) Uani 1 1 d . . .
O10 O 0.0598(2) 0.8360(8) 0.1798(3) 0.052(2) Uani 1 1 d . . .
O11 O 0.1154(4) 0.3349(10) 0.1779(4) 0.086(3) Uani 1 1 d . . .
O12 O 0.0026(4) 0.8985(11) 0.0790(6) 0.093(3) Uani 1 1 d . . .
C1 C 0.1514(3) 0.5653(9) 0.0812(4) 0.032(2) Uani 1 1 d . . .
C2 C 0.1664(3) 0.5699(8) 0.0181(4) 0.028(2) Uani 1 1 d . . .
C3 C 0.2119(3) 0.5724(8) 0.0048(4) 0.029(2) Uani 1 1 d . . .
H3 H 0.2336 0.5692 0.0343 0.035 Uiso 1 1 calc R . .
C4 C 0.2259(3) 0.5797(8) -0.0532(3) 0.025(2) Uani 1 1 d . . .
C5 C 0.1928(3) 0.5824(8) -0.0961(3) 0.027(2) Uani 1 1 d . . .
H5 H 0.2020 0.5889 -0.1347 0.033 Uiso 1 1 calc R . .
C6 C 0.1466(3) 0.5757(8) -0.0838(3) 0.025(2) Uani 1 1 d . . .
C7 C 0.1335(3) 0.5702(8) -0.0254(4) 0.030(2) Uani 1 1 d . . .
H7 H 0.1026 0.5666 -0.0156 0.036 Uiso 1 1 calc R . .
C8 C 0.1467(3) 0.5426(9) 0.3012(4) 0.037(2) Uani 1 1 d . . .
C9 C 0.1144(3) 0.8407(10) 0.0079(4) 0.038(2) Uani 1 1 d . . .
C10 C 0.1621(3) 0.5683(8) 0.3620(4) 0.030(2) Uani 1 1 d . . .
C11 C 0.1314(3) 0.5966(9) 0.4044(4) 0.033(2) Uani 1 1 d . . .
H11 H 0.1003 0.5981 0.3958 0.040 Uiso 1 1 calc R . .
C12 C 0.1465(3) 0.6239(8) 0.4617(4) 0.027(2) Uani 1 1 d . . .
C13 C 0.1916(3) 0.6143(8) 0.4735(3) 0.027(2) Uani 1 1 d . . .
H13 H 0.2012 0.6272 0.5116 0.032 Uiso 1 1 calc R . .
C14 C 0.2241(3) 0.5865(8) 0.4322(4) 0.0244(19) Uani 1 1 d . . .
C15 C 0.2084(3) 0.5584(8) 0.3763(3) 0.027(2) Uani 1 1 d . . .
H15 H 0.2291 0.5328 0.3482 0.032 Uiso 1 1 calc R . .
C16 C 0.0064(3) 0.5618(10) 0.1516(4) 0.042(3) Uani 1 1 d . . .
C17 C 0.0891(3) 0.8134(10) 0.2177(4) 0.040(3) Uani 1 1 d . . .
C18 C 0.0375(3) 0.5059(10) -0.1625(4) 0.037(2) Uani 1 1 d . . .
C19 C 0.0432(3) 0.5609(9) -0.2142(4) 0.037(2) Uani 1 1 d . . .
H19 H 0.0205 0.5564 -0.2424 0.044 Uiso 1 1 calc R . .
C20 C 0.0832(3) 0.6243(9) -0.2252(3) 0.029(2) Uani 1 1 d . . .
C21 C 0.1163(3) 0.6306(8) -0.1823(3) 0.027(2) Uani 1 1 d . . .
H21 H 0.1428 0.6746 -0.1894 0.032 Uiso 1 1 calc R . .
C22 C 0.1114(3) 0.5740(8) -0.1295(3) 0.027(2) Uani 1 1 d . . .
C23 C 0.0711(3) 0.5107(8) -0.1200(4) 0.029(2) Uani 1 1 d . . .
H23 H 0.0666 0.4713 -0.0848 0.035 Uiso 1 1 calc R . .
C24 C 0.1466(7) 0.2958(19) 0.1472(8) 0.100(5) Uani 1 1 d . . .
H24 H 0.1654 0.3485 0.1269 0.120 Uiso 1 1 calc R . .
C25 C 0.1300(10) 0.091(3) 0.1794(12) 0.200(13) Uani 1 1 d . . .
H25A H 0.1153 0.1307 0.2113 0.301 Uiso 1 1 calc R . .
H25B H 0.1519 0.0343 0.1942 0.301 Uiso 1 1 calc R . .
H25C H 0.1075 0.0496 0.1566 0.301 Uiso 1 1 calc R . .
C26 C 0.1887(10) 0.128(3) 0.1037(11) 0.202(12) Uani 1 1 d . . .
H26A H 0.1768 0.1240 0.0649 0.302 Uiso 1 1 calc R . .
H26B H 0.1966 0.0493 0.1168 0.302 Uiso 1 1 calc R . .
H26C H 0.2155 0.1779 0.1042 0.302 Uiso 1 1 calc R . .
C27 C -0.0070(12) 0.969(4) 0.1188(16) 0.096(13) Uani 0.55(4) 1 d P A 1
H27 H -0.0249 0.9461 0.1504 0.115 Uiso 0.55(4) 1 calc PR A 1
C28 C 0.0369(17) 1.121(5) 0.0640(18) 0.126(18) Uani 0.55(4) 1 d P A 1
H28A H 0.0396 1.0574 0.0362 0.190 Uiso 0.55(4) 1 calc PR A 1
H28B H 0.0668 1.1441 0.0771 0.190 Uiso 0.55(4) 1 calc PR A 1
H28C H 0.0221 1.1882 0.0461 0.190 Uiso 0.55(4) 1 calc PR A 1
C29 C -0.0005(17) 1.167(4) 0.161(2) 0.124(17) Uani 0.55(4) 1 d P A 1
H29A H -0.0176 1.1285 0.1910 0.185 Uiso 0.55(4) 1 calc PR A 1
H29B H -0.0182 1.2318 0.1449 0.185 Uiso 0.55(4) 1 calc PR A 1
H29C H 0.0277 1.1975 0.1762 0.185 Uiso 0.55(4) 1 calc PR A 1
C27' C 0.0136(13) 0.998(5) 0.0589(18) 0.087(15) Uani 0.45(4) 1 d P A 2
H27' H 0.0288 1.0030 0.0234 0.105 Uiso 0.45(4) 1 calc PR A 2
C28' C -0.0189(17) 1.096(6) 0.146(3) 0.12(2) Uani 0.45(4) 1 d P A 2
H28D H -0.0007 1.0495 0.1728 0.174 Uiso 0.45(4) 1 calc PR A 2
H28E H -0.0488 1.0607 0.1429 0.174 Uiso 0.45(4) 1 calc PR A 2
H28F H -0.0217 1.1760 0.1606 0.174 Uiso 0.45(4) 1 calc PR A 2
C29' C 0.0150(16) 1.217(6) 0.066(2) 0.117(19) Uani 0.45(4) 1 d P A 2
H29D H 0.0282 1.2099 0.0275 0.175 Uiso 0.45(4) 1 calc PR A 2
H29E H 0.0366 1.2546 0.0913 0.175 Uiso 0.45(4) 1 calc PR A 2
H29F H -0.0122 1.2648 0.0636 0.175 Uiso 0.45(4) 1 calc PR A 2

loop_
_atom_site_aniso_label
_atom_site_aniso_U_11
_atom_site_aniso_U_22
_atom_site_aniso_U_33
_atom_site_aniso_U_23
_atom_site_aniso_U_13
_atom_site_aniso_U_12
Cd1 0.0247(4) 0.0544(5) 0.0172(3) -0.0021(3) -0.0016(3) -0.0074(3)
Cd2 0.0268(4) 0.0590(5) 0.0213(4) -0.0024(3) 0.0048(3) -0.0127(3)
N1 0.175(18) 0.112(15) 0.139(15) -0.004(13) 0.048(13) 0.004(14)
N2 0.11(4) 0.13(6) 0.11(5) -0.01(5) 0.00(4) 0.00(3)
N2' 0.11(5) 0.14(7) 0.11(7) 0.00(7) 0.01(5) 0.01(4)
O1 0.031(3) 0.062(5) 0.023(3) -0.002(3) 0.008(3) -0.009(3)
O2 0.041(4) 0.070(5) 0.020(3) -0.003(3) 0.001(3) -0.005(4)
O3 0.036(4) 0.071(5) 0.020(3) -0.010(3) -0.004(3) 0.007(4)
O4 0.033(4) 0.072(5) 0.031(4) -0.005(4) -0.009(3) -0.013(4)
O5 0.037(4) 0.073(5) 0.022(3) 0.001(4) 0.003(3) -0.009(4)
O6 0.028(3) 0.072(5) 0.035(4) 0.006(4) 0.002(3) -0.014(4)
O7 0.033(4) 0.104(7) 0.031(4) 0.005(4) -0.003(3) -0.017(4)
O8 0.028(3) 0.091(6) 0.036(4) 0.012(4) -0.001(3) -0.029(4)
O9 0.028(3) 0.057(5) 0.036(4) -0.012(3) 0.003(3) -0.004(3)
O10 0.047(4) 0.082(6) 0.029(4) -0.010(4) -0.003(3) 0.007(4)
O11 0.102(8) 0.084(7) 0.071(6) -0.007(6) 0.012(6) -0.016(6)
O12 0.087(8) 0.105(9) 0.088(8) -0.002(9) -0.001(6) 0.022(8)
C1 0.030(5) 0.047(6) 0.019(5) -0.001(4) -0.003(4) -0.011(4)
C2 0.021(4) 0.037(5) 0.026(5) -0.001(4) 0.003(4) -0.009(4)
C3 0.026(4) 0.040(6) 0.021(4) 0.000(4) -0.001(4) -0.001(4)
C4 0.018(4) 0.039(6) 0.018(4) -0.005(4) 0.000(3) -0.008(4)
C5 0.027(4) 0.044(6) 0.011(4) -0.005(4) 0.002(3) -0.006(4)
C6 0.019(4) 0.038(5) 0.019(4) 0.002(4) 0.003(3) -0.009(4)
C7 0.021(4) 0.047(6) 0.022(4) 0.000(4) 0.003(4) -0.012(4)
C8 0.030(5) 0.057(7) 0.023(5) -0.003(5) -0.009(4) 0.004(5)
C9 0.031(5) 0.055(7) 0.028(5) 0.000(5) 0.005(4) -0.010(5)
C10 0.024(4) 0.044(6) 0.022(5) -0.002(4) 0.001(4) 0.005(4)
C11 0.022(4) 0.050(6) 0.027(5) 0.001(5) -0.006(4) 0.005(4)
C12 0.016(4) 0.038(5) 0.027(5) 0.001(4) -0.003(3) 0.000(4)
C13 0.025(4) 0.042(6) 0.013(4) -0.004(4) 0.001(3) 0.006(4)
C14 0.021(4) 0.032(5) 0.020(4) -0.003(4) -0.005(3) 0.008(4)
C15 0.025(4) 0.041(6) 0.014(4) -0.003(4) -0.002(3) 0.006(4)
C16 0.029(5) 0.078(8) 0.018(5) -0.001(5) -0.001(4) -0.015(5)
C17 0.031(5) 0.064(7) 0.025(5) -0.009(5) 0.006(4) -0.008(5)
C18 0.024(5) 0.058(7) 0.028(5) 0.000(5) 0.004(4) -0.003(5)
C19 0.028(5) 0.062(7) 0.021(5) 0.006(5) 0.000(4) -0.004(5)
C20 0.024(4) 0.045(6) 0.018(4) -0.003(4) -0.003(4) 0.003(4)
C21 0.016(4) 0.043(5) 0.022(4) 0.006(4) -0.001(3) -0.014(4)
C22 0.020(4) 0.046(6) 0.015(4) 0.003(4) 0.002(3) -0.007(4)
C23 0.024(4) 0.045(6) 0.017(4) 0.004(4) 0.003(4) -0.014(4)
C24 0.116(15) 0.091(14) 0.094(13) 0.000(11) 0.013(11) -0.009(12)
C25 0.21(3) 0.17(3) 0.22(3) 0.01(2) 0.08(2) -0.02(2)
C26 0.23(3) 0.16(3) 0.21(3) -0.02(2) 0.05(3) 0.01(2)
C27 0.09(2) 0.10(3) 0.09(3) 0.00(2) 0.003(19) 0.00(2)
C28 0.12(3) 0.13(4) 0.13(4) 0.02(3) 0.03(3) -0.03(3)
C29 0.12(4) 0.12(4) 0.14(3) -0.05(3) 0.01(3) 0.01(3)
C27' 0.08(3) 0.11(4) 0.08(3) -0.01(3) 0.01(2) 0.00(3)
C28' 0.08(3) 0.14(6) 0.12(4) -0.02(4) 0.05(3) 0.01(3)
C29' 0.08(3) 0.15(5) 0.13(4) 0.00(4) -0.02(3) 0.02(3)

loop_
_atom_type_symbol
_atom_type_description
_atom_type_scat_dispersion_real
_atom_type_scat_dispersion_imag
_atom_type_scat_source
C C 0.0033 0.0016 'International Tables Vol C Tables 4.2.6.8 and 6.1.1.4'
H H 0.0000 0.0000 'International Tables Vol C Tables 4.2.6.8 and 6.1.1.4'
N N 0.0061 0.0033 'International Tables Vol C Tables 4.2.6.8 and 6.1.1.4'
O O 0.0106 0.0060 'International Tables Vol C Tables 4.2.6.8 and 6.1.1.4'
Cd Cd -0.8075 1.2024 'International Tables Vol C Tables 4.2.6.8 and 6.1.1.4'

loop_
_geom_angle_atom_site_label_1
_geom_angle_atom_site_label_2
_geom_angle_atom_site_label_3
_geom_angle
_geom_angle_site_symmetry_3
O7 Cd1 O1 83.1(2) .
O7 Cd1 O9 93.2(3) .
O1 Cd1 O9 91.0(2) .
O7 Cd1 O4 85.1(2) .
O1 Cd1 O4 165.9(2) .
O9 Cd1 O4 82.2(2) .
O7 Cd1 O11 93.0(4) .
O1 Cd1 O11 92.4(3) .
O9 Cd1 O11 173.2(3) .
O4 Cd1 O11 95.6(3) .
O7 Cd1 O3 139.7(2) .
O1 Cd1 O3 136.5(2) .
O9 Cd1 O3 80.7(2) .
O4 Cd1 O3 54.7(2) .
O11 Cd1 O3 92.8(3) .
O7 Cd1 O2 136.3(2) .
O1 Cd1 O2 53.5(2) .
O9 Cd1 O2 91.5(2) .
O4 Cd1 O2 138.5(2) .
O11 Cd1 O2 86.0(3) .
O3 Cd1 O2 83.9(2) .
O8 Cd2 O10 99.4(3) .
O8 Cd2 O5 160.0(3) .
O10 Cd2 O5 98.7(3) .
O8 Cd2 O6 112.5(2) .
O10 Cd2 O6 140.6(3) .
O5 Cd2 O6 55.3(2) .
O8 Cd2 O1 82.5(3) .
O10 Cd2 O1 111.9(2) .
O5 Cd2 O1 83.0(2) .
O6 Cd2 O1 95.1(2) .
O8 Cd2 O12 86.9(4) .
O10 Cd2 O12 79.7(4) .
O5 Cd2 O12 104.6(4) .
O6 Cd2 O12 79.8(4) .
O1 Cd2 O12 165.4(3) .
C24 N1 C25 123(2) .
C24 N1 C26 122(2) .
C25 N1 C26 114(2) .
C27 N2 C28 123(8) .
C27 N2 C29 119(8) .
C28 N2 C29 118(9) .
C27' N2' C29' 122(9) .
C27' N2' C28' 123(10) .
C29' N2' C28' 115(10) .
C1 O1 Cd1 95.8(5) .
C1 O1 Cd2 131.3(6) .
Cd1 O1 Cd2 99.8(2) .
C1 O2 Cd1 89.3(5) .
C8 O3 Cd1 89.1(5) .
C8 O4 Cd1 92.7(6) .
C9 O5 Cd2 94.0(5) .
C9 O6 Cd2 90.0(5) .
C16 O7 Cd1 139.9(6) .
C16 O8 Cd2 118.8(6) .
C17 O9 Cd1 122.6(6) .
C17 O10 Cd2 122.0(7) .
C24 O11 Cd1 115.6(12) .
C27 O12 C27' 76(3) .
C27 O12 Cd2 119.5(17) .
C27' O12 Cd2 118(2) .
O2 C1 O1 121.3(8) .
O2 C1 C2 121.0(8) .
O1 C1 C2 117.7(7) .
C3 C2 C7 121.0(8) .
C3 C2 C1 119.8(8) .
C7 C2 C1 119.2(7) .
C2 C3 C4 120.0(8) .
C2 C3 H3 120.0 .
C4 C3 H3 120.0 .
C5 C4 C3 118.6(7) .
C5 C4 C14 121.3(7) 8_655
C3 C4 C14 120.1(7) 8_655
C4 C5 C6 122.3(7) .
C4 C5 H5 118.8 .
C6 C5 H5 118.8 .
C5 C6 C7 117.9(7) .
C5 C6 C22 122.5(7) .
C7 C6 C22 119.6(7) .
C2 C7 C6 120.0(8) .
C2 C7 H7 120.0 .
C6 C7 H7 120.0 .
O3 C8 O4 123.0(8) .
O3 C8 C10 118.9(8) .
O4 C8 C10 118.1(8) .
O5 C9 O6 120.4(8) .
O5 C9 C12 119.4(8) 7_575
O6 C9 C12 120.1(8) 7_575
C11 C10 C15 119.2(8) .
C11 C10 C8 121.0(8) .
C15 C10 C8 119.8(7) .
C10 C11 C12 120.6(8) .
C10 C11 H11 119.7 .
C12 C11 H11 119.7 .
C13 C12 C11 118.2(8) .
C13 C12 C9 119.7(8) 7_576
C11 C12 C9 122.0(7) 7_576
C12 C13 C14 123.4(8) .
C12 C13 H13 118.3 .
C14 C13 H13 118.3 .
C13 C14 C15 117.2(7) .
C13 C14 C4 121.8(7) 8_656
C15 C14 C4 120.8(7) 8_656
C10 C15 C14 121.0(8) .
C10 C15 H15 119.5 .
C14 C15 H15 119.5 .
O7 C16 O8 125.6(9) .
O7 C16 C18 118.3(9) 5_565
O8 C16 C18 116.1(8) 5_565
O10 C17 O9 124.0(9) .
O10 C17 C20 116.1(9) 7_576
O9 C17 C20 119.9(9) 7_576
C19 C18 C23 121.1(8) .
C19 C18 C16 118.7(8) 5_565
C23 C18 C16 120.2(8) 5_565
C18 C19 C20 119.9(8) .
C18 C19 H19 120.1 .
C20 C19 H19 120.1 .
C21 C20 C19 118.9(8) .
C21 C20 C17 121.4(8) 7_575
C19 C20 C17 119.6(8) 7_575
C22 C21 C20 122.2(8) .
C22 C21 H21 118.9 .
C20 C21 H21 118.9 .
C21 C22 C23 117.4(7) .
C21 C22 C6 123.5(7) .
C23 C22 C6 119.1(7) .
C18 C23 C22 120.5(8) .
C18 C23 H23 119.8 .
C22 C23 H23 119.8 .
O11 C24 N1 120.4(18) .
O11 C24 H24 119.8 .
N1 C24 H24 119.8 .
N1 C25 H25A 109.5 .
N1 C25 H25B 109.5 .
H25A C25 H25B 109.5 .
N1 C25 H25C 109.5 .
H25A C25 H25C 109.5 .
H25B C25 H25C 109.5 .
N1 C26 H26A 109.5 .
N1 C26 H26B 109.5 .
H26A C26 H26B 109.5 .
N1 C26 H26C 109.5 .
H26A C26 H26C 109.5 .
H26B C26 H26C 109.5 .
O12 C27 N2 117(5) .
O12 C27 H27 121.7 .
N2 C27 H27 121.7 .
O12 C27' N2' 120(6) .
O12 C27' H27' 119.9 .
N2' C27' H27' 119.9 .
N2' C28' H28D 109.5 .
N2' C28' H28E 109.5 .
H28D C28' H28E 109.5 .
N2' C28' H28F 109.5 .
H28D C28' H28F 109.5 .
H28E C28' H28F 109.5 .
N2' C29' H29D 109.5 .
N2' C29' H29E 109.5 .
H29D C29' H29E 109.5 .
N2' C29' H29F 109.5 .
H29D C29' H29F 109.5 .
H29E C29' H29F 109.5 .

loop_
_geom_bond_atom_site_label_1
_geom_bond_atom_site_label_2
_geom_bond_distance
_geom_bond_site_symmetry_2
Cd1 O7 2.270(7) .
Cd1 O1 2.323(6) .
Cd1 O9 2.324(7) .
Cd1 O4 2.326(7) .
Cd1 O11 2.351(11) .
Cd1 O3 2.413(6) .
Cd1 O2 2.492(6) .
Cd2 O8 2.155(6) .
Cd2 O10 2.188(7) .
Cd2 O5 2.298(6) .
Cd2 O6 2.360(6) .
Cd2 O1 2.391(7) .
Cd2 O12 2.396(11) .
N1 C24 1.32(2) .
N1 C25 1.47(3) .
N1 C26 1.48(3) .
N2 C27 1.34(13) .
N2 C28 1.47(11) .
N2 C29 1.48(12) .
N2' C27' 1.33(15) .
N2' C29' 1.47(16) .
N2' C28' 1.49(12) .
O1 C1 1.275(10) .
O2 C1 1.216(10) .
O3 C8 1.229(11) .
O4 C8 1.249(11) .
O5 C9 1.225(11) .
O6 C9 1.266(11) .
O7 C16 1.225(11) .
O8 C16 1.297(11) .
O9 C17 1.248(12) .
O10 C17 1.247(11) .
O11 C24 1.235(19) .
O12 C27 1.24(4) .
O12 C27' 1.25(5) .
C1 C2 1.516(11) .
C2 C3 1.363(11) .
C2 C7 1.386(12) .
C3 C4 1.395(11) .
C3 H3 0.9300 .
C4 C5 1.381(11) .
C4 C14 1.503(11) 8_655
C5 C6 1.381(11) .
C5 H5 0.9300 .
C6 C7 1.399(11) .
C6 C22 1.470(11) .
C7 H7 0.9300 .
C8 C10 1.497(11) .
C9 C12 1.472(12) 7_575
C10 C11 1.361(12) .
C10 C15 1.396(11) .
C11 C12 1.421(11) .
C11 H11 0.9300 .
C12 C13 1.349(11) .
C12 C9 1.472(12) 7_576
C13 C14 1.380(11) .
C13 H13 0.9300 .
C14 C15 1.400(11) .
C14 C4 1.503(11) 8_656
C15 H15 0.9300 .
C16 C18 1.512(13) 5_565
C17 C20 1.495(12) 7_576
C18 C19 1.347(13) .
C18 C23 1.386(12) .
C18 C16 1.512(13) 5_565
C19 C20 1.390(12) .
C19 H19 0.9300 .
C20 C21 1.383(11) .
C20 C17 1.495(12) 7_575
C21 C22 1.377(11) .
C21 H21 0.9300 .
C22 C23 1.393(11) .
C23 H23 0.9300 .
C24 H24 0.9300 .
C25 H25A 0.9600 .
C25 H25B 0.9600 .
C25 H25C 0.9600 .
C26 H26A 0.9600 .
C26 H26B 0.9600 .
C26 H26C 0.9600 .
C27 H27 0.9300 .
C28 H28A 0.9600 .
C28 H28B 0.9600 .
C28 H28C 0.9600 .
C29 H29A 0.9600 .
C29 H29B 0.9600 .
C29 H29C 0.9600 .
C27' H27' 0.9300 .
C28' H28D 0.9600 .
C28' H28E 0.9600 .
C28' H28F 0.9600 .
C29' H29D 0.9600 .
C29' H29E 0.9600 .
C29' H29F 0.9600 .

loop_
_geom_torsion_atom_site_label_1
_geom_torsion_atom_site_label_2
_geom_torsion_atom_site_label_3
_geom_torsion_atom_site_label_4
_geom_torsion
_geom_torsion_site_symmetry_1
_geom_torsion_site_symmetry_4
O7 Cd1 O1 C1 -173.7(6) . .
O9 Cd1 O1 C1 93.2(6) . .
O4 Cd1 O1 C1 153.9(9) . .
O11 Cd1 O1 C1 -81.0(6) . .
O3 Cd1 O1 C1 15.6(7) . .
O2 Cd1 O1 C1 2.1(5) . .
O7 Cd1 O1 Cd2 52.6(3) . .
O9 Cd1 O1 Cd2 -40.5(2) . .
O4 Cd1 O1 Cd2 20.2(11) . .
O11 Cd1 O1 Cd2 145.3(3) . .
O3 Cd1 O1 Cd2 -118.1(3) . .
O2 Cd1 O1 Cd2 -131.6(3) . .
O8 Cd2 O1 C1 172.1(7) . .
O10 Cd2 O1 C1 -90.7(7) . .
O5 Cd2 O1 C1 5.9(7) . .
O6 Cd2 O1 C1 60.0(7) . .
O12 Cd2 O1 C1 128.4(16) . .
O8 Cd2 O1 Cd1 -81.2(3) . .
O10 Cd2 O1 Cd1 16.0(3) . .
O5 Cd2 O1 Cd1 112.6(2) . .
O6 Cd2 O1 Cd1 166.7(2) . .
O12 Cd2 O1 Cd1 -124.9(16) . .
O7 Cd1 O2 C1 3.7(8) . .
O1 Cd1 O2 C1 -2.2(6) . .
O9 Cd1 O2 C1 -92.5(6) . .
O4 Cd1 O2 C1 -172.2(6) . .
O11 Cd1 O2 C1 93.8(6) . .
O3 Cd1 O2 C1 -173.0(6) . .
O7 Cd1 O3 C8 -1.7(8) . .
O1 Cd1 O3 C8 164.0(6) . .
O9 Cd1 O3 C8 82.3(6) . .
O4 Cd1 O3 C8 -4.6(6) . .
O11 Cd1 O3 C8 -99.5(7) . .
O2 Cd1 O3 C8 174.8(7) . .
O7 Cd1 O4 C8 -173.6(7) . .
O1 Cd1 O4 C8 -141.3(9) . .
O9 Cd1 O4 C8 -79.7(6) . .
O11 Cd1 O4 C8 93.9(7) . .
O3 Cd1 O4 C8 4.5(6) . .
O2 Cd1 O4 C8 3.6(8) . .
O8 Cd2 O5 C9 54.5(10) . .
O10 Cd2 O5 C9 -150.5(6) . .
O6 Cd2 O5 C9 -2.8(6) . .
O1 Cd2 O5 C9 98.3(6) . .
O12 Cd2 O5 C9 -69.0(7) . .
O8 Cd2 O6 C9 -159.1(6) . .
O10 Cd2 O6 C9 59.1(8) . .
O5 Cd2 O6 C9 2.7(6) . .
O1 Cd2 O6 C9 -75.2(6) . .
O12 Cd2 O6 C9 118.6(7) . .
O1 Cd1 O7 C16 6.1(12) . .
O9 Cd1 O7 C16 96.7(13) . .
O4 Cd1 O7 C16 178.6(13) . .
O11 Cd1 O7 C16 -86.0(13) . .
O3 Cd1 O7 C16 176.2(11) . .
O2 Cd1 O7 C16 1.2(14) . .
O10 Cd2 O8 C16 -44.1(8) . .
O5 Cd2 O8 C16 110.8(9) . .
O6 Cd2 O8 C16 159.3(7) . .
O1 Cd2 O8 C16 66.9(8) . .
O12 Cd2 O8 C16 -123.1(8) . .
O7 Cd1 O9 C17 4.9(7) . .
O1 Cd1 O9 C17 88.0(7) . .
O4 Cd1 O9 C17 -79.6(7) . .
O11 Cd1 O9 C17 -151(2) . .
O3 Cd1 O9 C17 -134.9(7) . .
O2 Cd1 O9 C17 141.5(7) . .
O8 Cd2 O10 C17 103.7(8) . .
O5 Cd2 O10 C17 -67.8(8) . .
O6 Cd2 O10 C17 -111.7(8) . .
O1 Cd2 O10 C17 18.1(9) . .
O12 Cd2 O10 C17 -171.2(9) . .
O7 Cd1 O11 C24 142.1(12) . .
O1 Cd1 O11 C24 58.9(12) . .
O9 Cd1 O11 C24 -62(3) . .
O4 Cd1 O11 C24 -132.6(12) . .
O3 Cd1 O11 C24 -77.8(12) . .
O2 Cd1 O11 C24 5.8(12) . .
O8 Cd2 O12 C27 104(2) . .
O10 Cd2 O12 C27 4(2) . .
O5 Cd2 O12 C27 -93(2) . .
O6 Cd2 O12 C27 -142(2) . .
O1 Cd2 O12 C27 147(2) . .
O8 Cd2 O12 C27' -167(2) . .
O10 Cd2 O12 C27' 93(2) . .
O5 Cd2 O12 C27' -3(2) . .
O6 Cd2 O12 C27' -53(2) . .
O1 Cd2 O12 C27' -123(3) . .
Cd1 O2 C1 O1 3.8(10) . .
Cd1 O2 C1 C2 -175.4(8) . .
Cd1 O1 C1 O2 -4.1(10) . .
Cd2 O1 C1 O2 104.3(10) . .
Cd1 O1 C1 C2 175.1(7) . .
Cd2 O1 C1 C2 -76.4(10) . .
O2 C1 C2 C3 -9.8(14) . .
O1 C1 C2 C3 171.0(9) . .
O2 C1 C2 C7 169.5(9) . .
O1 C1 C2 C7 -9.8(13) . .
C7 C2 C3 C4 2.4(14) . .
C1 C2 C3 C4 -178.4(8) . .
C2 C3 C4 C5 -1.0(14) . .
C2 C3 C4 C14 178.0(8) . 8_655
C3 C4 C5 C6 -1.3(14) . .
C14 C4 C5 C6 179.7(9) 8_655 .
C4 C5 C6 C7 2.2(14) . .
C4 C5 C6 C22 -177.6(9) . .
C3 C2 C7 C6 -1.5(14) . .
C1 C2 C7 C6 179.3(8) . .
C5 C6 C7 C2 -0.8(14) . .
C22 C6 C7 C2 179.0(9) . .
Cd1 O3 C8 O4 8.3(11) . .
Cd1 O3 C8 C10 -167.4(8) . .
Cd1 O4 C8 O3 -8.6(11) . .
Cd1 O4 C8 C10 167.1(8) . .
Cd2 O5 C9 O6 5.0(11) . .
Cd2 O5 C9 C12 -172.7(8) . 7_575
Cd2 O6 C9 O5 -4.8(11) . .
Cd2 O6 C9 C12 172.8(9) . 7_575
O3 C8 C10 C11 169.0(10) . .
O4 C8 C10 C11 -6.9(15) . .
O3 C8 C10 C15 -13.7(15) . .
O4 C8 C10 C15 170.4(9) . .
C15 C10 C11 C12 4.3(15) . .
C8 C10 C11 C12 -178.4(9) . .
C10 C11 C12 C13 -3.7(14) . .
C10 C11 C12 C9 177.6(9) . 7_576
C11 C12 C13 C14 4.1(14) . .
C9 C12 C13 C14 -177.2(9) 7_576 .
C12 C13 C14 C15 -4.9(14) . .
C12 C13 C14 C4 178.4(9) . 8_656
C11 C10 C15 C14 -5.2(14) . .
C8 C10 C15 C14 177.4(8) . .
C13 C14 C15 C10 5.4(13) . .
C4 C14 C15 C10 -177.9(8) 8_656 .
Cd1 O7 C16 O8 -36(2) . .
Cd1 O7 C16 C18 143.1(9) . 5_565
Cd2 O8 C16 O7 -14.6(15) . .
Cd2 O8 C16 C18 166.2(7) . 5_565
Cd2 O10 C17 O9 2.5(15) . .
Cd2 O10 C17 C20 -179.6(6) . 7_576
Cd1 O9 C17 O10 -64.8(13) . .
Cd1 O9 C17 C20 117.4(8) . 7_576
C23 C18 C19 C20 -0.5(16) . .
C16 C18 C19 C20 179.6(9) 5_565 .
C18 C19 C20 C21 -0.6(15) . .
C18 C19 C20 C17 -179.1(10) . 7_575
C19 C20 C21 C22 1.4(15) . .
C17 C20 C21 C22 179.9(9) 7_575 .
C20 C21 C22 C23 -1.1(14) . .
C20 C21 C22 C6 178.0(9) . .
C5 C6 C22 C21 -31.0(15) . .
C7 C6 C22 C21 149.2(9) . .
C5 C6 C22 C23 148.1(9) . .
C7 C6 C22 C23 -31.7(13) . .
C19 C18 C23 C22 0.8(16) . .
C16 C18 C23 C22 -179.3(9) 5_565 .
C21 C22 C23 C18 0.0(14) . .
C6 C22 C23 C18 -179.1(9) . .
Cd1 O11 C24 N1 171.4(14) . .
C25 N1 C24 O11 -9(3) . .
C26 N1 C24 O11 176(2) . .
C27' O12 C27 N2 -13(5) . .
Cd2 O12 C27 N2 102(5) . .
C28 N2 C27 O12 2(9) . .
C29 N2 C27 O12 -179(5) . .
C27 O12 C27' N2' -7(7) . .
Cd2 O12 C27' N2' -123(7) . .
C29' N2' C27' O12 -179(6) . .
C28' N2' C27' O12 3(12) . .

loop_
_platon_squeeze_void_nr
_platon_squeeze_void_average_x
_platon_squeeze_void_average_y
_platon_squeeze_void_average_z
_platon_squeeze_void_volume
_platon_squeeze_void_count_electrons
1 -0.001 -0.004 0.500 1221.5 123.7
2 0.302 0.158 1.000 1222.0 123.2
